data_7060386
loop_
_publ_author_name
'Mondal, Rajarshi'
'Braun, Jason D.'
'Lozada, Issiah B.'
'Nickel, Rachel'
'van Lierop, Johan'
'Herbert, David E.'

_publ_section_title
;
 Group VIII coordination complexes of bidentate P^N ligands bearing
 \p-extended quinoline or phenanthridine N-heterocycles
;
_journal_issue 9
_journal_name_full 'New Journal of Chemistry'
_journal_page_first 4427
_journal_page_last 4436
_journal_paper_doi 10.1039/D1NJ00254F
_journal_volume 45
_journal_year 2021
_chemical_formula_moiety '2(C24 H20 B), C66 H54 Fe N3 P3'
_chemical_formula_sum 'C114 H94 B2 Fe N3 P3'
_chemical_formula_weight 1676.30
_space_group_crystal_system monoclinic
_space_group_IT_number 14
_space_group_name_Hall '-P 2ybc'
_space_group_name_H-M_alt 'P 1 21/c 1'
_atom_sites_solution_hydrogens geom
_audit_creation_date 2020-12-27
_audit_creation_method
;
Olex2 1.3
(compiled 2020.11.12 svn.r5f609507 for OlexSys, GUI svn.r6226)
;
_audit_update_record
;
2021-01-05 deposited with the CCDC.	2021-02-09 downloaded from the CCDC.
;
_cell_angle_alpha 90
_cell_angle_beta 99.585(3)
_cell_angle_gamma 90
_cell_formula_units_Z 4
_cell_length_a 15.2667(14)
_cell_length_b 15.9297(14)
_cell_length_c 40.090(4)
_cell_measurement_reflns_used 9839
_cell_measurement_temperature 150.0
_cell_measurement_theta_max 24.87
_cell_measurement_theta_min 2.56
_cell_volume 9613.5(16)
_computing_cell_refinement 'SAINT V8.38A (?, 2016)'
_computing_data_reduction 'SAINT V8.38A (?, 2016)'
_computing_molecular_graphics 'Olex2 1.3 (Dolomanov et al., 2009)'
_computing_publication_material 'Olex2 1.3 (Dolomanov et al., 2009)'
_computing_structure_refinement 'SHELXL 2018/3 (Sheldrick, 2015)'
_computing_structure_solution 'SHELXT 2018/2 (Sheldrick, 2018)'
_diffrn_ambient_temperature 150.0
_diffrn_measured_fraction_theta_full 0.993
_diffrn_measured_fraction_theta_max 0.993
_diffrn_measurement_device_type 'Bruker D8 Quest ECO CMOS'
_diffrn_measurement_method '\f and \w scans'
_diffrn_radiation_type MoK\a
_diffrn_radiation_wavelength 0.71073
_diffrn_reflns_av_R_equivalents 0.0994
_diffrn_reflns_av_unetI/netI 0.0505
_diffrn_reflns_Laue_measured_fraction_full 0.993
_diffrn_reflns_Laue_measured_fraction_max 0.993
_diffrn_reflns_limit_h_max 18
_diffrn_reflns_limit_h_min -18
_diffrn_reflns_limit_k_max 18
_diffrn_reflns_limit_k_min -18
_diffrn_reflns_limit_l_max 47
_diffrn_reflns_limit_l_min -47
_diffrn_reflns_number 187695
_diffrn_reflns_point_group_measured_fraction_full 0.993
_diffrn_reflns_point_group_measured_fraction_max 0.993
_diffrn_reflns_theta_full 24.994
_diffrn_reflns_theta_max 24.994
_diffrn_reflns_theta_min 2.425
_diffrn_source_current 20.0
_diffrn_source_power 1.0
_diffrn_source_voltage 50.0
_diffrn_standards_number 0
_exptl_absorpt_coefficient_mu 0.256
_exptl_absorpt_correction_T_max 0.7451
_exptl_absorpt_correction_T_min 0.5387
_exptl_absorpt_correction_type multi-scan
_exptl_absorpt_process_details
;
SADABS-2016/2 (Bruker,2016) was used for absorption correction.
wR2(int) was 0.1019 before and 0.0831 after correction.
The Ratio of minimum to maximum transmission is 0.7230.
The \l/2 correction factor is Not present.
;
_exptl_crystal_colour red
_exptl_crystal_colour_primary red
_exptl_crystal_density_diffrn 1.158
_exptl_crystal_description block
_exptl_crystal_F_000 3520
_exptl_crystal_size_max 0.3
_exptl_crystal_size_mid 0.28
_exptl_crystal_size_min 0.08
_refine_diff_density_max 0.924
_refine_diff_density_min -1.022
_refine_diff_density_rms 0.111
_refine_ls_extinction_method none
_refine_ls_goodness_of_fit_ref 1.190
_refine_ls_hydrogen_treatment constr
_refine_ls_matrix_type full
_refine_ls_number_parameters 1111
_refine_ls_number_reflns 16781
_refine_ls_number_restraints 0
_refine_ls_restrained_S_all 1.190
_refine_ls_R_factor_all 0.1365
_refine_ls_R_factor_gt 0.1147
_refine_ls_shift/su_max 0.000
_refine_ls_shift/su_mean 0.000
_refine_ls_structure_factor_coef Fsqd
_refine_ls_weighting_details 'w=1/[\s^2^(Fo^2^)+(0.0468P)^2^+89.6885P] where P=(Fo^2^+2Fc^2^)/3'
_refine_ls_weighting_scheme calc
_refine_ls_wR_factor_gt 0.2579
_refine_ls_wR_factor_ref 0.2693
_reflns_Friedel_coverage 0.000
_reflns_number_gt 13373
_reflns_number_total 16781
_reflns_threshold_expression 'I > 2\s(I)'
_cod_data_source_file d1nj00254f2.cif
_cod_data_source_block deh265_sq_sq
_cod_depositor_comments 'Adding full bibliography for 7060382--7060389.cif.'
_cod_original_cell_volume 9613.5(15)
_cod_database_code 7060386
_shelx_shelxl_version_number 2018/3
_shelx_space_group_comment
;
The symmetry employed for this shelxl refinement is uniquely defined
by the following loop, which should always be used as a source of
symmetry information in preference to the above space-group names.
They are only intended as comments.
;
_shelx_estimated_absorpt_t_max 0.980
_shelx_estimated_absorpt_t_min 0.927
_olex2_refinement_description
;
1. Fixed Uiso
 At 1.2 times of:
  All C(H) groups
 At 1.5 times of:
  All C(H,H,H) groups
2.a Aromatic/amide H refined with riding coordinates:
 C92(H92), C93(H93), C94(H94), C95(H95), C96(H96), C98(H98), C99(H99),
 C100(H100), C101(H101), C102(H102), C104(H104), C105(H105), C106(H106),
 C107(H107), C108(H108), C110(H110), C111(H111), C112(H112), C113(H113),
 C114(H114), C68(H68), C69(H69), C70(H70), C71(H71), C72(H72), C74(H74),
 C75(H75), C76(H76), C77(H77), C78(H78), C80(H80), C81(H81), C82(H82), C83(H83),
  C84(H84), C86(H86), C87(H87), C88(H88), C89(H89), C90(H90), C1(H1), C2(H2),
 C3(H3), C7(H7), C9(H9), C12(H12), C13(H13), C14(H14), C15(H15), C16(H16),
 C18(H18), C19(H19), C20(H20), C21(H21), C22(H22), C23(H23), C24(H24), C25(H25),
  C29(H29), C31(H31), C34(H34), C35(H35), C36(H36), C37(H37), C38(H38),
 C40(H40), C41(H41), C42(H42), C43(H43), C44(H44), C45(H45), C46(H46), C47(H47),
  C51(H51), C53(H53), C56(H56), C57(H57), C58(H58), C59(H59), C60(H60),
 C62(H62), C63(H63), C64(H64), C65(H65), C66(H66)
2.b Idealised Me refined as rotating group:
 C10(H10A,H10B,H10C), C32(H32A,H32B,H32C), C54(H54A,H54B,H54C)
;
_platon_squeeze_void_probe_radius 1.20
_olex2_submission_special_instructions 'No special instructions were received'

loop_
_space_group_symop_operation_xyz
'x, y, z'
'-x, y+1/2, -z+1/2'
'-x, -y, -z'
'x, -y-1/2, z-1/2'

loop_
_atom_site_label
_atom_site_type_symbol
_atom_site_fract_x
_atom_site_fract_y
_atom_site_fract_z
_atom_site_U_iso_or_equiv
_atom_site_adp_type
_atom_site_occupancy
_atom_site_site_symmetry_order
_atom_site_calc_flag
_atom_site_refinement_flags_posn
_atom_site_refinement_flags_adp
_atom_site_refinement_flags_occupancy
_atom_site_disorder_assembly
_atom_site_disorder_group
B1 B 0.1717(6) 0.2277(5) 0.22594(19) 0.0308(18) Uani 1 1 d . . . . .
C91 C 0.2713(5) 0.2328(5) 0.25003(18) 0.0351(17) Uani 1 1 d . . . . .
C92 C 0.3408(5) 0.1789(5) 0.24789(18) 0.0349(17) Uani 1 1 d . . . . .
H92 H 0.332646 0.137009 0.230800 0.042 Uiso 1 1 calc R U . . .
C93 C 0.4223(5) 0.1825(5) 0.26937(19) 0.0394(18) Uani 1 1 d . . . . .
H93 H 0.468387 0.144139 0.266865 0.047 Uiso 1 1 calc R U . . .
C94 C 0.4352(6) 0.2440(5) 0.29482(19) 0.042(2) Uani 1 1 d . . . . .
H94 H 0.490351 0.248355 0.309682 0.051 Uiso 1 1 calc R U . . .
C95 C 0.3671(6) 0.2972(5) 0.29780(19) 0.0408(19) Uani 1 1 d . . . . .
H95 H 0.374540 0.339184 0.314850 0.049 Uiso 1 1 calc R U . . .
C96 C 0.2882(5) 0.2901(5) 0.27635(16) 0.0332(17) Uani 1 1 d . . . . .
H96 H 0.241603 0.327056 0.279658 0.040 Uiso 1 1 calc R U . . .
C97 C 0.1442(5) 0.3122(4) 0.20234(16) 0.0269(15) Uani 1 1 d . . . . .
C98 C 0.1688(5) 0.3933(5) 0.21269(18) 0.0359(17) Uani 1 1 d . . . . .
H98 H 0.204076 0.400423 0.234369 0.043 Uiso 1 1 calc R U . . .
C99 C 0.1452(6) 0.4642(5) 0.1934(2) 0.043(2) Uani 1 1 d . . . . .
H99 H 0.163809 0.518169 0.201837 0.052 Uiso 1 1 calc R U . . .
C100 C 0.0935(6) 0.4556(5) 0.16118(19) 0.041(2) Uani 1 1 d . . . . .
H100 H 0.077237 0.503059 0.147173 0.050 Uiso 1 1 calc R U . . .
C101 C 0.0673(5) 0.3762(5) 0.15064(18) 0.0368(18) Uani 1 1 d . . . . .
H101 H 0.031173 0.368884 0.129147 0.044 Uiso 1 1 calc R U . . .
C102 C 0.0923(5) 0.3064(5) 0.17052(17) 0.0348(17) Uani 1 1 d . . . . .
H102 H 0.073174 0.252534 0.162090 0.042 Uiso 1 1 calc R U . . .
C103 C 0.1012(5) 0.2174(5) 0.25293(16) 0.0283(15) Uani 1 1 d . . . . .
C104 C 0.0287(5) 0.2693(5) 0.25387(18) 0.0351(17) Uani 1 1 d . . . . .
H104 H 0.016088 0.312290 0.237335 0.042 Uiso 1 1 calc R U . . .
C105 C -0.0258(6) 0.2609(5) 0.2780(2) 0.046(2) Uani 1 1 d . . . . .
H105 H -0.074240 0.298429 0.277978 0.055 Uiso 1 1 calc R U . . .
C106 C -0.0103(6) 0.1981(6) 0.3024(2) 0.048(2) Uani 1 1 d . . . . .
H106 H -0.047296 0.192197 0.319099 0.057 Uiso 1 1 calc R U . . .
C107 C 0.0597(5) 0.1450(5) 0.30159(19) 0.0395(19) Uani 1 1 d . . . . .
H107 H 0.070997 0.100798 0.317626 0.047 Uiso 1 1 calc R U . . .
C108 C 0.1137(6) 0.1552(5) 0.27785(19) 0.0391(18) Uani 1 1 d . . . . .
H108 H 0.162508 0.117932 0.278346 0.047 Uiso 1 1 calc R U . . .
C109 C 0.1651(5) 0.1463(4) 0.20060(17) 0.0306(16) Uani 1 1 d . . . . .
C110 C 0.1011(5) 0.0824(5) 0.19850(19) 0.0369(18) Uani 1 1 d . . . . .
H110 H 0.058903 0.084396 0.213431 0.044 Uiso 1 1 calc R U . . .
C111 C 0.0965(6) 0.0174(5) 0.1760(2) 0.050(2) Uani 1 1 d . . . . .
H111 H 0.050196 -0.022721 0.175183 0.060 Uiso 1 1 calc R U . . .
C112 C 0.1563(7) 0.0089(5) 0.1548(2) 0.051(2) Uani 1 1 d . . . . .
H112 H 0.153874 -0.037712 0.139951 0.061 Uiso 1 1 calc R U . . .
C113 C 0.2200(7) 0.0687(6) 0.1554(2) 0.057(3) Uani 1 1 d . . . . .
H113 H 0.261637 0.064231 0.140292 0.068 Uiso 1 1 calc R U . . .
C114 C 0.2255(6) 0.1379(5) 0.17820(19) 0.0408(19) Uani 1 1 d . . . . .
H114 H 0.270810 0.178825 0.178155 0.049 Uiso 1 1 calc R U . . .
B2 B 0.8581(5) 0.7466(5) 0.52380(19) 0.0282(17) Uani 1 1 d . . . . .
C67 C 0.8491(5) 0.7453(4) 0.48220(17) 0.0292(16) Uani 1 1 d . . . . .
C68 C 0.8477(5) 0.8181(5) 0.46219(19) 0.0355(17) Uani 1 1 d . . . . .
H68 H 0.853338 0.871370 0.473022 0.043 Uiso 1 1 calc R U . . .
C69 C 0.8383(6) 0.8148(6) 0.42720(19) 0.043(2) Uani 1 1 d . . . . .
H69 H 0.838566 0.865489 0.414749 0.052 Uiso 1 1 calc R U . . .
C70 C 0.8288(5) 0.7404(6) 0.41036(18) 0.042(2) Uani 1 1 d . . . . .
H70 H 0.823924 0.738288 0.386443 0.051 Uiso 1 1 calc R U . . .
C71 C 0.8264(5) 0.6664(5) 0.42957(19) 0.0406(19) Uani 1 1 d . . . . .
H71 H 0.818922 0.613379 0.418650 0.049 Uiso 1 1 calc R U . . .
C72 C 0.8349(5) 0.6717(5) 0.46438(18) 0.0369(18) Uani 1 1 d . . . . .
H72 H 0.830613 0.621364 0.476692 0.044 Uiso 1 1 calc R U . . .
C73 C 0.9181(5) 0.6678(4) 0.54059(17) 0.0272(15) Uani 1 1 d . . . . .
C74 C 0.9831(5) 0.6262(4) 0.52569(18) 0.0344(17) Uani 1 1 d . . . . .
H74 H 0.991446 0.643610 0.503775 0.041 Uiso 1 1 calc R U . . .
C75 C 1.0357(5) 0.5614(5) 0.54102(19) 0.0364(17) Uani 1 1 d . . . . .
H75 H 1.077874 0.535062 0.529498 0.044 Uiso 1 1 calc R U . . .
C76 C 1.0265(5) 0.5354(5) 0.5731(2) 0.0407(19) Uani 1 1 d . . . . .
H76 H 1.061866 0.490963 0.583881 0.049 Uiso 1 1 calc R U . . .
C77 C 0.9640(5) 0.5758(5) 0.58926(19) 0.0365(18) Uani 1 1 d . . . . .
H77 H 0.956853 0.559012 0.611391 0.044 Uiso 1 1 calc R U . . .
C78 C 0.9128(5) 0.6395(5) 0.57334(18) 0.0364(18) Uani 1 1 d . . . . .
H78 H 0.871378 0.666050 0.585169 0.044 Uiso 1 1 calc R U . . .
C79 C 0.9080(5) 0.8313(4) 0.54148(17) 0.0315(16) Uani 1 1 d . . . . .
C80 C 0.9731(5) 0.8742(5) 0.52807(19) 0.0393(18) Uani 1 1 d . . . . .
H80 H 0.988759 0.854208 0.507525 0.047 Uiso 1 1 calc R U . . .
C81 C 1.0172(6) 0.9456(5) 0.5431(2) 0.046(2) Uani 1 1 d . . . . .
H81 H 1.059975 0.973853 0.532492 0.056 Uiso 1 1 calc R U . . .
C82 C 0.9979(6) 0.9734(5) 0.5730(2) 0.046(2) Uani 1 1 d . . . . .
H82 H 1.027279 1.021454 0.583487 0.055 Uiso 1 1 calc R U . . .
C83 C 0.9357(6) 0.9320(5) 0.5881(2) 0.048(2) Uani 1 1 d . . . . .
H83 H 0.922063 0.951256 0.609022 0.057 Uiso 1 1 calc R U . . .
C84 C 0.8931(6) 0.8620(5) 0.57241(18) 0.0388(18) Uani 1 1 d . . . . .
H84 H 0.851406 0.833560 0.583499 0.047 Uiso 1 1 calc R U . . .
C85 C 0.7562(5) 0.7383(4) 0.53129(16) 0.0290(16) Uani 1 1 d . . . . .
C86 C 0.7026(5) 0.8065(5) 0.5362(2) 0.043(2) Uani 1 1 d . . . . .
H86 H 0.727923 0.861130 0.537192 0.052 Uiso 1 1 calc R U . . .
C87 C 0.6135(6) 0.7985(7) 0.5398(3) 0.060(3) Uani 1 1 d . . . . .
H87 H 0.579792 0.846994 0.543046 0.072 Uiso 1 1 calc R U . . .
C88 C 0.5742(7) 0.7196(8) 0.5385(3) 0.071(3) Uani 1 1 d . . . . .
H88 H 0.513559 0.712899 0.540640 0.085 Uiso 1 1 calc R U . . .
C89 C 0.6282(7) 0.6499(7) 0.5340(2) 0.056(2) Uani 1 1 d . . . . .
H89 H 0.603762 0.595019 0.533648 0.067 Uiso 1 1 calc R U . . .
C90 C 0.7139(5) 0.6595(5) 0.53012(18) 0.0387(18) Uani 1 1 d . . . . .
H90 H 0.747066 0.610954 0.526433 0.046 Uiso 1 1 calc R U . . .
C1 C 0.1109(4) 0.6862(4) 0.37686(16) 0.0233(14) Uani 1 1 d . . . . .
H1 H 0.101767 0.652383 0.357073 0.028 Uiso 1 1 calc R U . . .
C2 C 0.0438(5) 0.6868(4) 0.39745(17) 0.0286(15) Uani 1 1 d . . . . .
H2 H -0.009048 0.655103 0.391172 0.034 Uiso 1 1 calc R U . . .
C3 C 0.0560(5) 0.7332(4) 0.42621(17) 0.0316(16) Uani 1 1 d . . . . .
H3 H 0.013495 0.731510 0.441024 0.038 Uiso 1 1 calc R U . . .
C4 C 0.1317(5) 0.7837(5) 0.43387(17) 0.0346(17) Uani 1 1 d . . . . .
C5 C 0.1960(4) 0.7816(4) 0.41166(16) 0.0245(14) Uani 1 1 d . . . . .
C6 C 0.2699(5) 0.8332(4) 0.41847(16) 0.0234(14) Uani 1 1 d . . . . .
C7 C 0.2846(5) 0.8829(4) 0.44697(16) 0.0296(16) Uani 1 1 d . . . . .
H7 H 0.337222 0.915686 0.451603 0.035 Uiso 1 1 calc R U . . .
C8 C 0.2224(6) 0.8859(5) 0.46941(19) 0.042(2) Uani 1 1 d . . . . .
C9 C 0.1471(5) 0.8364(5) 0.46214(18) 0.0376(18) Uani 1 1 d . . . . .
H9 H 0.104378 0.838372 0.476855 0.045 Uiso 1 1 calc R U . . .
C10 C 0.2358(8) 0.9458(6) 0.4990(2) 0.067(3) Uani 1 1 d . . . . .
H10A H 0.239440 0.914047 0.520164 0.100 Uiso 1 1 calc R U . . .
H10B H 0.185616 0.984948 0.496968 0.100 Uiso 1 1 calc R U . . .
H10C H 0.290971 0.977397 0.499235 0.100 Uiso 1 1 calc R U . . .
C11 C 0.4548(5) 0.8467(4) 0.41375(17) 0.0317(16) Uani 1 1 d . . . . .
C12 C 0.4935(6) 0.9265(5) 0.4182(2) 0.045(2) Uani 1 1 d . . . . .
H12 H 0.463389 0.973633 0.407248 0.054 Uiso 1 1 calc R U . . .
C13 C 0.5750(7) 0.9370(6) 0.4385(2) 0.057(3) Uani 1 1 d . . . . .
H13 H 0.601165 0.991203 0.440966 0.069 Uiso 1 1 calc R U . . .
C14 C 0.6195(6) 0.8690(6) 0.4554(2) 0.054(2) Uani 1 1 d . . . . .
H14 H 0.674930 0.877052 0.469757 0.065 Uiso 1 1 calc R U . . .
C15 C 0.5826(5) 0.7902(5) 0.45109(19) 0.0403(19) Uani 1 1 d . . . . .
H15 H 0.612732 0.743310 0.462314 0.048 Uiso 1 1 calc R U . . .
C16 C 0.5022(5) 0.7795(5) 0.43057(17) 0.0339(16) Uani 1 1 d . . . . .
H16 H 0.477746 0.724683 0.427643 0.041 Uiso 1 1 calc R U . . .
C17 C 0.3294(5) 0.9325(4) 0.36745(16) 0.0240(14) Uani 1 1 d . . . . .
C18 C 0.3794(5) 0.9514(4) 0.34225(19) 0.0345(17) Uani 1 1 d . . . . .
H18 H 0.420796 0.911866 0.336275 0.041 Uiso 1 1 calc R U . . .
C19 C 0.3682(6) 1.0276(5) 0.3263(2) 0.043(2) Uani 1 1 d . . . . .
H19 H 0.401524 1.039741 0.308836 0.052 Uiso 1 1 calc R U . . .
C20 C 0.3105(6) 1.0868(5) 0.3345(2) 0.0412(19) Uani 1 1 d . . . . .
H20 H 0.305835 1.139986 0.323627 0.049 Uiso 1 1 calc R U . . .
C21 C 0.2593(5) 1.0687(5) 0.3587(2) 0.0402(19) Uani 1 1 d . . . . .
H21 H 0.217838 1.108949 0.364082 0.048 Uiso 1 1 calc R U . . .
C22 C 0.2676(5) 0.9936(5) 0.37511(18) 0.0329(17) Uani 1 1 d . . . . .
H22 H 0.231841 0.981830 0.391801 0.040 Uiso 1 1 calc R U . . .
C23 C 0.1616(4) 0.6420(4) 0.29831(16) 0.0249(14) Uani 1 1 d . . . . .
H23 H 0.155758 0.698326 0.290515 0.030 Uiso 1 1 calc R U . . .
C24 C 0.1124(5) 0.5802(4) 0.27849(18) 0.0329(17) Uani 1 1 d . . . . .
H24 H 0.075922 0.595157 0.257768 0.039 Uiso 1 1 calc R U . . .
C25 C 0.1167(5) 0.4991(4) 0.28886(17) 0.0297(16) Uani 1 1 d . . . . .
H25 H 0.083349 0.456698 0.275754 0.036 Uiso 1 1 calc R U . . .
C26 C 0.1720(5) 0.4793(4) 0.31960(16) 0.0256(15) Uani 1 1 d . . . . .
C27 C 0.2217(4) 0.5449(4) 0.33818(15) 0.0179(13) Uani 1 1 d . . . . .
C28 C 0.2774(4) 0.5246(4) 0.36876(15) 0.0198(13) Uani 1 1 d . . . . .
C29 C 0.2831(5) 0.4413(4) 0.37898(15) 0.0243(15) Uani 1 1 d . . . . .
H29 H 0.320571 0.428541 0.399732 0.029 Uiso 1 1 calc R U . . .
C30 C 0.2397(5) 0.3775(4) 0.36184(17) 0.0292(16) Uani 1 1 d . . . . .
C31 C 0.1818(5) 0.3959(4) 0.33267(17) 0.0296(16) Uani 1 1 d . . . . .
H31 H 0.147456 0.352030 0.320935 0.036 Uiso 1 1 calc R U . . .
C32 C 0.2529(6) 0.2877(4) 0.37332(19) 0.0397(19) Uani 1 1 d . . . . .
H32A H 0.305610 0.264760 0.365628 0.060 Uiso 1 1 calc R U . . .
H32B H 0.200616 0.254582 0.363749 0.060 Uiso 1 1 calc R U . . .
H32C H 0.260936 0.285422 0.398075 0.060 Uiso 1 1 calc R U . . .
C33 C 0.4465(5) 0.5652(4) 0.40446(17) 0.0277(15) Uani 1 1 d . . . . .
C34 C 0.4945(5) 0.5645(5) 0.43717(18) 0.0389(19) Uani 1 1 d . . . . .
H34 H 0.469141 0.588061 0.455136 0.047 Uiso 1 1 calc R U . . .
C35 C 0.5796(6) 0.5297(6) 0.4439(2) 0.057(2) Uani 1 1 d . . . . .
H35 H 0.611975 0.530144 0.466292 0.068 Uiso 1 1 calc R U . . .
C36 C 0.6166(6) 0.4946(6) 0.4180(3) 0.058(3) Uani 1 1 d . . . . .
H36 H 0.674224 0.470271 0.422349 0.070 Uiso 1 1 calc R U . . .
C37 C 0.5673(6) 0.4955(6) 0.3848(2) 0.056(3) Uani 1 1 d . . . . .
H37 H 0.592238 0.471963 0.366759 0.067 Uiso 1 1 calc R U . . .
C38 C 0.4859(5) 0.5290(5) 0.37863(18) 0.0370(18) Uani 1 1 d . . . . .
H38 H 0.453908 0.528360 0.356177 0.044 Uiso 1 1 calc R U . . .
C39 C 0.2932(5) 0.6110(4) 0.43299(15) 0.0242(14) Uani 1 1 d . . . . .
C40 C 0.3294(5) 0.6640(4) 0.45982(16) 0.0275(15) Uani 1 1 d . . . . .
H40 H 0.377366 0.700173 0.457359 0.033 Uiso 1 1 calc R U . . .
C41 C 0.2956(5) 0.6640(5) 0.48971(17) 0.0352(17) Uani 1 1 d . . . . .
H41 H 0.321783 0.699158 0.507778 0.042 Uiso 1 1 calc R U . . .
C42 C 0.2247(5) 0.6140(5) 0.49382(18) 0.0373(18) Uani 1 1 d . . . . .
H42 H 0.201720 0.615248 0.514423 0.045 Uiso 1 1 calc R U . . .
C43 C 0.1869(5) 0.5614(4) 0.46752(18) 0.0308(16) Uani 1 1 d . . . . .
H43 H 0.138175 0.526377 0.470208 0.037 Uiso 1 1 calc R U . . .
C44 C 0.2205(5) 0.5601(4) 0.43742(17) 0.0298(16) Uani 1 1 d . . . . .
H44 H 0.194134 0.524451 0.419542 0.036 Uiso 1 1 calc R U . . .
C45 C 0.1572(5) 0.8511(4) 0.32681(17) 0.0274(15) Uani 1 1 d . . . . .
H45 H 0.133412 0.840600 0.346859 0.033 Uiso 1 1 calc R U . . .
C46 C 0.1146(5) 0.9124(4) 0.30401(17) 0.0276(15) Uani 1 1 d . . . . .
H46 H 0.064467 0.942125 0.309057 0.033 Uiso 1 1 calc R U . . .
C47 C 0.1461(5) 0.9281(5) 0.27497(18) 0.0321(16) Uani 1 1 d . . . . .
H47 H 0.120919 0.971226 0.260010 0.039 Uiso 1 1 calc R U . . .
C48 C 0.2173(5) 0.8790(5) 0.26747(18) 0.0322(16) Uani 1 1 d . . . . .
C49 C 0.2588(5) 0.8208(4) 0.29186(16) 0.0260(15) Uani 1 1 d . . . . .
C50 C 0.3292(5) 0.7715(4) 0.28409(17) 0.0307(16) Uani 1 1 d . . . . .
C51 C 0.3533(5) 0.7744(5) 0.25240(18) 0.0341(17) Uani 1 1 d . . . . .
H51 H 0.399032 0.738735 0.247154 0.041 Uiso 1 1 calc R U . . .
C52 C 0.3096(5) 0.8307(4) 0.22772(17) 0.0321(16) Uani 1 1 d . . . . .
C53 C 0.2467(5) 0.8837(5) 0.23559(17) 0.0319(16) Uani 1 1 d . . . . .
H53 H 0.221665 0.924621 0.219562 0.038 Uiso 1 1 calc R U . . .
C54 C 0.3351(6) 0.8309(5) 0.19269(17) 0.0383(18) Uani 1 1 d . . . . .
H54A H 0.396978 0.849032 0.194287 0.058 Uiso 1 1 calc R U . . .
H54B H 0.296286 0.869550 0.178029 0.058 Uiso 1 1 calc R U . . .
H54C H 0.328485 0.774122 0.183157 0.058 Uiso 1 1 calc R U . . .
C55 C 0.4955(5) 0.7631(4) 0.32978(17) 0.0278(15) Uani 1 1 d . . . . .
C56 C 0.5491(5) 0.7465(5) 0.36048(17) 0.0305(16) Uani 1 1 d . . . . .
H56 H 0.527556 0.710377 0.376125 0.037 Uiso 1 1 calc R U . . .
C57 C 0.6299(5) 0.7796(6) 0.3688(2) 0.0426(19) Uani 1 1 d . . . . .
H57 H 0.664970 0.765677 0.389924 0.051 Uiso 1 1 calc R U . . .
C58 C 0.6638(6) 0.8340(5) 0.3472(2) 0.045(2) Uani 1 1 d . . . . .
H58 H 0.720630 0.859005 0.353500 0.054 Uiso 1 1 calc R U . . .
C59 C 0.6131(5) 0.8502(5) 0.3168(2) 0.045(2) Uani 1 1 d . . . . .
H59 H 0.636409 0.885713 0.301345 0.054 Uiso 1 1 calc R U . . .
C60 C 0.5287(5) 0.8172(5) 0.3074(2) 0.0369(18) Uani 1 1 d . . . . .
H60 H 0.494014 0.830922 0.286116 0.044 Uiso 1 1 calc R U . . .
C61 C 0.4202(5) 0.6161(4) 0.29886(16) 0.0271(15) Uani 1 1 d . . . . .
C62 C 0.3575(5) 0.5692(5) 0.2784(2) 0.0373(18) Uani 1 1 d . . . . .
H62 H 0.296954 0.585814 0.275428 0.045 Uiso 1 1 calc R U . . .
C63 C 0.3806(6) 0.4991(5) 0.2622(2) 0.0419(19) Uani 1 1 d . . . . .
H63 H 0.336397 0.468194 0.247784 0.050 Uiso 1 1 calc R U . . .
C64 C 0.4688(6) 0.4728(5) 0.2669(2) 0.045(2) Uani 1 1 d . . . . .
H64 H 0.484821 0.423064 0.256347 0.054 Uiso 1 1 calc R U . . .
C65 C 0.5329(6) 0.5201(5) 0.2872(2) 0.0400(19) Uani 1 1 d . . . . .
H65 H 0.593575 0.503992 0.289992 0.048 Uiso 1 1 calc R U . . .
C66 C 0.5081(5) 0.5909(4) 0.30354(18) 0.0324(16) Uani 1 1 d . . . . .
H66 H 0.551845 0.622308 0.317990 0.039 Uiso 1 1 calc R U . . .
Fe1 Fe 0.28712(6) 0.71943(5) 0.35581(2) 0.0187(2) Uani 1 1 d . . . . .
N1 N 0.1852(3) 0.7299(3) 0.38356(12) 0.0204(11) Uani 1 1 d . . . . .
N2 N 0.2155(3) 0.6273(3) 0.32707(12) 0.0196(11) Uani 1 1 d . . . . .
N3 N 0.2277(3) 0.8075(3) 0.32199(12) 0.0197(11) Uani 1 1 d . . . . .
P1 P 0.34616(12) 0.83044(10) 0.38799(4) 0.0216(4) Uani 1 1 d . . . . .
P2 P 0.33465(12) 0.61174(10) 0.39268(4) 0.0204(4) Uani 1 1 d . . . . .
P3 P 0.38805(11) 0.71261(10) 0.31987(4) 0.0204(4) Uani 1 1 d . . . . .

loop_
_atom_site_aniso_label
_atom_site_aniso_U_11
_atom_site_aniso_U_22
_atom_site_aniso_U_33
_atom_site_aniso_U_23
_atom_site_aniso_U_13
_atom_site_aniso_U_12
B1 0.040(5) 0.032(4) 0.021(4) -0.004(3) 0.007(3) 0.010(4)
C91 0.045(5) 0.036(4) 0.026(4) 0.005(3) 0.008(3) 0.006(4)
C92 0.043(5) 0.038(4) 0.025(4) 0.002(3) 0.008(3) -0.001(4)
C93 0.041(5) 0.043(5) 0.034(4) 0.005(4) 0.006(3) 0.002(4)
C94 0.043(5) 0.053(5) 0.031(4) 0.013(4) 0.005(3) -0.014(4)
C95 0.062(6) 0.029(4) 0.028(4) 0.003(3) -0.001(4) -0.006(4)
C96 0.047(5) 0.033(4) 0.019(3) 0.003(3) 0.003(3) -0.001(3)
C97 0.033(4) 0.032(4) 0.018(3) -0.001(3) 0.011(3) -0.002(3)
C98 0.045(5) 0.035(4) 0.025(4) 0.006(3) 0.001(3) -0.001(4)
C99 0.044(5) 0.029(4) 0.053(5) -0.007(4) 0.001(4) -0.005(4)
C100 0.064(6) 0.032(4) 0.030(4) 0.008(3) 0.013(4) 0.004(4)
C101 0.046(5) 0.040(4) 0.024(4) 0.001(3) 0.006(3) 0.001(4)
C102 0.049(5) 0.030(4) 0.026(4) -0.002(3) 0.006(3) 0.004(3)
C103 0.032(4) 0.035(4) 0.017(3) 0.000(3) 0.004(3) -0.002(3)
C104 0.044(5) 0.035(4) 0.027(4) 0.007(3) 0.006(3) 0.006(4)
C105 0.054(5) 0.046(5) 0.038(4) -0.001(4) 0.011(4) 0.010(4)
C106 0.049(5) 0.066(6) 0.030(4) 0.006(4) 0.012(4) -0.001(4)
C107 0.044(5) 0.043(5) 0.033(4) 0.010(3) 0.009(3) -0.001(4)
C108 0.047(5) 0.037(4) 0.033(4) 0.000(3) 0.007(4) 0.008(4)
C109 0.048(5) 0.022(3) 0.020(3) 0.002(3) 0.002(3) 0.011(3)
C110 0.029(4) 0.046(5) 0.033(4) 0.001(3) -0.003(3) 0.003(4)
C111 0.058(6) 0.040(5) 0.044(5) -0.005(4) -0.017(4) -0.005(4)
C112 0.077(7) 0.029(4) 0.041(5) -0.005(4) -0.007(5) 0.017(5)
C113 0.087(7) 0.051(6) 0.028(4) -0.009(4) -0.001(4) 0.025(5)
C114 0.047(5) 0.037(4) 0.039(4) -0.002(3) 0.008(4) 0.004(4)
B2 0.031(4) 0.031(4) 0.024(4) 0.001(3) 0.009(3) -0.001(3)
C67 0.034(4) 0.031(4) 0.024(4) 0.001(3) 0.010(3) -0.002(3)
C68 0.043(5) 0.030(4) 0.035(4) 0.001(3) 0.013(3) 0.005(3)
C69 0.050(5) 0.052(5) 0.027(4) 0.017(4) 0.005(3) 0.014(4)
C70 0.035(4) 0.069(6) 0.021(4) -0.001(4) -0.002(3) 0.008(4)
C71 0.043(5) 0.049(5) 0.030(4) -0.014(4) 0.003(3) 0.005(4)
C72 0.042(5) 0.039(4) 0.029(4) 0.002(3) 0.005(3) 0.000(4)
C73 0.033(4) 0.021(3) 0.028(4) -0.004(3) 0.007(3) -0.004(3)
C74 0.049(5) 0.029(4) 0.026(4) 0.005(3) 0.009(3) -0.002(3)
C75 0.034(4) 0.038(4) 0.038(4) 0.002(3) 0.009(3) 0.003(3)
C76 0.034(4) 0.035(4) 0.052(5) 0.013(4) 0.004(4) 0.003(3)
C77 0.045(5) 0.036(4) 0.029(4) 0.010(3) 0.004(3) -0.001(4)
C78 0.050(5) 0.033(4) 0.026(4) 0.000(3) 0.005(3) 0.003(4)
C79 0.042(4) 0.025(4) 0.028(4) -0.001(3) 0.006(3) 0.001(3)
C80 0.050(5) 0.036(4) 0.034(4) -0.008(3) 0.013(4) -0.008(4)
C81 0.057(6) 0.043(5) 0.041(5) -0.004(4) 0.013(4) -0.020(4)
C82 0.050(5) 0.039(5) 0.050(5) -0.014(4) 0.010(4) -0.009(4)
C83 0.062(6) 0.046(5) 0.038(5) -0.016(4) 0.014(4) -0.008(4)
C84 0.051(5) 0.040(4) 0.029(4) -0.004(3) 0.016(4) -0.009(4)
C85 0.037(4) 0.033(4) 0.017(3) 0.002(3) 0.003(3) 0.001(3)
C86 0.035(5) 0.045(5) 0.044(5) 0.003(4) -0.006(4) 0.004(4)
C87 0.043(6) 0.065(7) 0.070(7) 0.010(5) 0.003(5) 0.014(5)
C88 0.041(6) 0.116(10) 0.059(6) 0.014(6) 0.012(5) -0.018(6)
C89 0.062(6) 0.066(6) 0.038(5) 0.008(4) 0.006(4) -0.019(5)
C90 0.048(5) 0.036(4) 0.031(4) 0.008(3) 0.002(3) -0.006(4)
C1 0.026(4) 0.019(3) 0.025(3) 0.002(3) 0.006(3) 0.002(3)
C2 0.024(4) 0.028(4) 0.033(4) 0.006(3) 0.001(3) 0.003(3)
C3 0.036(4) 0.035(4) 0.026(4) 0.005(3) 0.010(3) 0.002(3)
C4 0.049(5) 0.033(4) 0.024(4) 0.004(3) 0.012(3) 0.004(4)
C5 0.031(4) 0.023(3) 0.020(3) 0.001(3) 0.006(3) 0.001(3)
C6 0.038(4) 0.012(3) 0.021(3) -0.001(2) 0.007(3) 0.003(3)
C7 0.043(4) 0.026(4) 0.021(3) -0.001(3) 0.010(3) -0.005(3)
C8 0.058(5) 0.039(4) 0.031(4) -0.012(3) 0.016(4) -0.003(4)
C9 0.047(5) 0.042(4) 0.029(4) -0.004(3) 0.022(3) 0.002(4)
C10 0.100(8) 0.066(6) 0.043(5) -0.028(5) 0.039(5) -0.025(6)
C11 0.040(4) 0.028(4) 0.026(4) -0.002(3) 0.002(3) -0.004(3)
C12 0.048(5) 0.038(5) 0.044(5) -0.003(4) -0.010(4) 0.002(4)
C13 0.064(6) 0.040(5) 0.061(6) 0.004(4) -0.009(5) -0.015(5)
C14 0.043(5) 0.069(6) 0.044(5) 0.004(4) -0.010(4) -0.018(5)
C15 0.040(5) 0.047(5) 0.032(4) 0.010(4) 0.001(3) 0.001(4)
C16 0.038(4) 0.036(4) 0.029(4) 0.004(3) 0.009(3) 0.001(3)
C17 0.036(4) 0.014(3) 0.020(3) -0.002(3) -0.001(3) 0.000(3)
C18 0.040(4) 0.023(4) 0.043(4) 0.003(3) 0.018(4) 0.000(3)
C19 0.056(5) 0.024(4) 0.048(5) 0.011(3) 0.004(4) -0.005(4)
C20 0.057(5) 0.024(4) 0.041(4) 0.005(3) 0.004(4) -0.002(4)
C21 0.045(5) 0.022(4) 0.055(5) 0.002(3) 0.012(4) 0.015(3)
C22 0.035(4) 0.037(4) 0.028(4) -0.006(3) 0.010(3) -0.014(3)
C23 0.026(4) 0.025(3) 0.023(3) 0.002(3) 0.001(3) 0.004(3)
C24 0.044(5) 0.028(4) 0.025(4) 0.000(3) 0.002(3) 0.004(3)
C25 0.033(4) 0.031(4) 0.024(3) -0.011(3) 0.003(3) -0.006(3)
C26 0.030(4) 0.023(3) 0.025(3) -0.003(3) 0.009(3) 0.003(3)
C27 0.022(3) 0.016(3) 0.019(3) -0.001(2) 0.011(3) 0.000(2)
C28 0.035(4) 0.015(3) 0.012(3) 0.000(2) 0.010(3) 0.000(3)
C29 0.043(4) 0.020(3) 0.012(3) 0.002(3) 0.012(3) 0.018(3)
C30 0.043(4) 0.022(3) 0.026(4) 0.001(3) 0.015(3) 0.007(3)
C31 0.040(4) 0.020(3) 0.032(4) -0.006(3) 0.016(3) 0.002(3)
C32 0.066(6) 0.016(3) 0.040(4) -0.004(3) 0.017(4) -0.002(4)
C33 0.038(4) 0.018(3) 0.027(4) 0.006(3) 0.006(3) 0.000(3)
C34 0.051(5) 0.038(4) 0.023(4) -0.001(3) -0.007(3) 0.010(4)
C35 0.055(6) 0.061(6) 0.049(5) -0.001(5) -0.005(4) 0.021(5)
C36 0.040(5) 0.065(6) 0.069(6) 0.014(5) 0.005(5) 0.023(5)
C37 0.053(6) 0.073(6) 0.050(5) 0.018(5) 0.032(5) 0.019(5)
C38 0.035(4) 0.054(5) 0.026(4) 0.013(3) 0.014(3) 0.010(4)
C39 0.033(4) 0.024(3) 0.015(3) 0.005(3) 0.005(3) 0.005(3)
C40 0.030(4) 0.027(4) 0.026(4) 0.000(3) 0.008(3) -0.003(3)
C41 0.051(5) 0.034(4) 0.020(3) -0.005(3) 0.005(3) -0.006(4)
C42 0.052(5) 0.043(4) 0.020(4) 0.000(3) 0.017(3) 0.001(4)
C43 0.038(4) 0.026(4) 0.032(4) -0.003(3) 0.019(3) -0.006(3)
C44 0.048(5) 0.018(3) 0.025(3) -0.001(3) 0.012(3) -0.008(3)
C45 0.033(4) 0.026(4) 0.025(3) 0.003(3) 0.011(3) 0.001(3)
C46 0.033(4) 0.025(3) 0.025(4) 0.004(3) 0.008(3) 0.007(3)
C47 0.032(4) 0.032(4) 0.032(4) 0.014(3) 0.005(3) 0.008(3)
C48 0.033(4) 0.031(4) 0.030(4) 0.006(3) 0.001(3) 0.002(3)
C49 0.032(4) 0.023(3) 0.023(3) 0.002(3) 0.005(3) 0.005(3)
C50 0.038(4) 0.028(4) 0.025(3) 0.009(3) 0.000(3) 0.004(3)
C51 0.043(4) 0.029(4) 0.031(4) 0.004(3) 0.008(3) -0.001(3)
C52 0.042(4) 0.028(4) 0.026(4) 0.004(3) 0.006(3) -0.001(3)
C53 0.036(4) 0.033(4) 0.026(4) 0.008(3) 0.004(3) -0.005(3)
C54 0.051(5) 0.043(4) 0.021(4) 0.009(3) 0.009(3) 0.006(4)
C55 0.031(4) 0.028(4) 0.026(3) -0.001(3) 0.009(3) -0.003(3)
C56 0.032(4) 0.038(4) 0.022(3) -0.001(3) 0.007(3) 0.003(3)
C57 0.037(5) 0.057(5) 0.032(4) 0.001(4) 0.000(3) -0.002(4)
C58 0.048(5) 0.046(5) 0.042(5) 0.000(4) 0.008(4) -0.002(4)
C59 0.042(5) 0.043(5) 0.052(5) 0.012(4) 0.013(4) -0.008(4)
C60 0.033(4) 0.039(4) 0.038(4) 0.010(3) 0.006(3) -0.005(3)
C61 0.038(4) 0.024(3) 0.021(3) 0.004(3) 0.009(3) 0.001(3)
C62 0.031(4) 0.031(4) 0.051(5) -0.013(4) 0.013(4) -0.008(3)
C63 0.048(5) 0.033(4) 0.044(5) -0.013(4) 0.004(4) -0.003(4)
C64 0.055(6) 0.025(4) 0.057(5) -0.011(4) 0.018(4) -0.003(4)
C65 0.041(5) 0.033(4) 0.050(5) 0.002(4) 0.020(4) 0.007(4)
C66 0.043(5) 0.026(4) 0.027(4) -0.003(3) 0.003(3) 0.003(3)
Fe1 0.0262(5) 0.0151(4) 0.0152(4) 0.0009(3) 0.0047(4) -0.0003(4)
N1 0.027(3) 0.016(3) 0.018(3) 0.004(2) 0.004(2) 0.001(2)
N2 0.023(3) 0.019(3) 0.017(3) -0.004(2) 0.006(2) -0.003(2)
N3 0.021(3) 0.021(3) 0.018(3) -0.003(2) 0.004(2) 0.000(2)
P1 0.0324(10) 0.0148(8) 0.0185(8) 0.0003(6) 0.0064(7) 0.0002(7)
P2 0.0305(10) 0.0154(8) 0.0160(8) -0.0002(6) 0.0062(7) -0.0005(7)
P3 0.0255(9) 0.0187(8) 0.0171(8) 0.0013(6) 0.0038(6) 0.0002(7)

loop_
_atom_type_symbol
_atom_type_description
_atom_type_scat_dispersion_real
_atom_type_scat_dispersion_imag
_atom_type_scat_source
C C 0.0033 0.0016 'International Tables Vol C Tables 4.2.6.8 and 6.1.1.4'
H H 0.0000 0.0000 'International Tables Vol C Tables 4.2.6.8 and 6.1.1.4'
B B 0.0013 0.0007 'International Tables Vol C Tables 4.2.6.8 and 6.1.1.4'
Fe Fe 0.3463 0.8444 'International Tables Vol C Tables 4.2.6.8 and 6.1.1.4'
N N 0.0061 0.0033 'International Tables Vol C Tables 4.2.6.8 and 6.1.1.4'
P P 0.1023 0.0942 'International Tables Vol C Tables 4.2.6.8 and 6.1.1.4'

loop_
_geom_angle_atom_site_label_1
_geom_angle_atom_site_label_2
_geom_angle_atom_site_label_3
_geom_angle
_geom_angle_site_symmetry_1
_geom_angle_site_symmetry_3
_geom_angle_publ_flag
C97 B1 C91 114.4(6) . . ?
C103 B1 C91 104.9(5) . . ?
C103 B1 C97 108.9(6) . . ?
C109 B1 C91 110.8(6) . . ?
C109 B1 C97 107.7(5) . . ?
C109 B1 C103 110.2(6) . . ?
C92 C91 B1 125.0(7) . . ?
C92 C91 C96 114.1(7) . . ?
C96 C91 B1 120.7(6) . . ?
C91 C92 H92 118.2 . . ?
C91 C92 C93 123.6(7) . . ?
C93 C92 H92 118.2 . . ?
C92 C93 H93 120.6 . . ?
C92 C93 C94 118.8(8) . . ?
C94 C93 H93 120.6 . . ?
C93 C94 H94 120.6 . . ?
C95 C94 C93 118.8(8) . . ?
C95 C94 H94 120.6 . . ?
C94 C95 H95 120.0 . . ?
C94 C95 C96 120.0(7) . . ?
C96 C95 H95 120.0 . . ?
C91 C96 H96 117.7 . . ?
C95 C96 C91 124.6(8) . . ?
C95 C96 H96 117.7 . . ?
C98 C97 B1 123.6(6) . . ?
C102 C97 B1 121.5(6) . . ?
C102 C97 C98 114.9(6) . . ?
C97 C98 H98 118.0 . . ?
C99 C98 C97 124.1(7) . . ?
C99 C98 H98 118.0 . . ?
C98 C99 H99 120.4 . . ?
C98 C99 C100 119.3(7) . . ?
C100 C99 H99 120.4 . . ?
C99 C100 H100 121.2 . . ?
C101 C100 C99 117.6(7) . . ?
C101 C100 H100 121.2 . . ?
C100 C101 H101 119.2 . . ?
C100 C101 C102 121.7(7) . . ?
C102 C101 H101 119.2 . . ?
C97 C102 H102 118.8 . . ?
C101 C102 C97 122.4(7) . . ?
C101 C102 H102 118.8 . . ?
C104 C103 B1 124.5(6) . . ?
C104 C103 C108 114.8(6) . . ?
C108 C103 B1 120.7(6) . . ?
C103 C104 H104 118.8 . . ?
C105 C104 C103 122.4(7) . . ?
C105 C104 H104 118.8 . . ?
C104 C105 H105 119.7 . . ?
C104 C105 C106 120.6(8) . . ?
C106 C105 H105 119.7 . . ?
C105 C106 H106 121.0 . . ?
C107 C106 C105 118.1(8) . . ?
C107 C106 H106 121.0 . . ?
C106 C107 H107 119.8 . . ?
C106 C107 C108 120.5(7) . . ?
C108 C107 H107 119.8 . . ?
C103 C108 H108 118.2 . . ?
C107 C108 C103 123.7(7) . . ?
C107 C108 H108 118.2 . . ?
C110 C109 B1 125.6(7) . . ?
C114 C109 B1 119.6(7) . . ?
C114 C109 C110 114.8(7) . . ?
C109 C110 H110 118.4 . . ?
C111 C110 C109 123.2(8) . . ?
C111 C110 H110 118.4 . . ?
C110 C111 H111 119.2 . . ?
C112 C111 C110 121.6(9) . . ?
C112 C111 H111 119.2 . . ?
C111 C112 H112 120.8 . . ?
C111 C112 C113 118.5(8) . . ?
C113 C112 H112 120.8 . . ?
C112 C113 H113 119.4 . . ?
C112 C113 C114 121.2(9) . . ?
C114 C113 H113 119.4 . . ?
C109 C114 C113 120.7(8) . . ?
C109 C114 H114 119.6 . . ?
C113 C114 H114 119.6 . . ?
C73 B2 C67 110.7(6) . . ?
C73 B2 C79 105.3(6) . . ?
C73 B2 C85 110.4(6) . . ?
C79 B2 C67 113.5(6) . . ?
C85 B2 C67 105.2(6) . . ?
C85 B2 C79 111.9(6) . . ?
C68 C67 B2 123.8(6) . . ?
C72 C67 B2 121.1(6) . . ?
C72 C67 C68 114.9(6) . . ?
C67 C68 H68 118.9 . . ?
C69 C68 C67 122.2(7) . . ?
C69 C68 H68 118.9 . . ?
C68 C69 H69 119.3 . . ?
C70 C69 C68 121.4(7) . . ?
C70 C69 H69 119.3 . . ?
C69 C70 H70 121.1 . . ?
C69 C70 C71 117.8(7) . . ?
C71 C70 H70 121.1 . . ?
C70 C71 H71 120.2 . . ?
C72 C71 C70 119.6(7) . . ?
C72 C71 H71 120.2 . . ?
C67 C72 C71 123.9(7) . . ?
C67 C72 H72 118.0 . . ?
C71 C72 H72 118.0 . . ?
C74 C73 B2 125.1(6) . . ?
C78 C73 B2 121.1(6) . . ?
C78 C73 C74 113.7(6) . . ?
C73 C74 H74 118.0 . . ?
C75 C74 C73 124.1(7) . . ?
C75 C74 H74 118.0 . . ?
C74 C75 H75 120.2 . . ?
C76 C75 C74 119.6(7) . . ?
C76 C75 H75 120.2 . . ?
C75 C76 H76 120.7 . . ?
C75 C76 C77 118.6(7) . . ?
C77 C76 H76 120.7 . . ?
C76 C77 H77 119.8 . . ?
C78 C77 C76 120.3(7) . . ?
C78 C77 H77 119.8 . . ?
C73 C78 H78 118.1 . . ?
C77 C78 C73 123.7(7) . . ?
C77 C78 H78 118.1 . . ?
C80 C79 B2 123.1(6) . . ?
C80 C79 C84 114.1(7) . . ?
C84 C79 B2 122.7(6) . . ?
C79 C80 H80 118.1 . . ?
C79 C80 C81 123.8(7) . . ?
C81 C80 H80 118.1 . . ?
C80 C81 H81 120.5 . . ?
C82 C81 C80 119.0(8) . . ?
C82 C81 H81 120.5 . . ?
C81 C82 H82 120.0 . . ?
C81 C82 C83 120.0(8) . . ?
C83 C82 H82 120.0 . . ?
C82 C83 H83 120.3 . . ?
C82 C83 C84 119.5(7) . . ?
C84 C83 H83 120.3 . . ?
C79 C84 C83 123.6(7) . . ?
C79 C84 H84 118.2 . . ?
C83 C84 H84 118.2 . . ?
C86 C85 B2 124.1(7) . . ?
C86 C85 C90 115.0(7) . . ?
C90 C85 B2 120.7(7) . . ?
C85 C86 H86 118.4 . . ?
C85 C86 C87 123.2(8) . . ?
C87 C86 H86 118.4 . . ?
C86 C87 H87 120.0 . . ?
C88 C87 C86 120.1(9) . . ?
C88 C87 H87 120.0 . . ?
C87 C88 H88 121.4 . . ?
C87 C88 C89 117.2(9) . . ?
C89 C88 H88 121.4 . . ?
C88 C89 H89 119.3 . . ?
C90 C89 C88 121.5(9) . . ?
C90 C89 H89 119.3 . . ?
C85 C90 H90 118.5 . . ?
C89 C90 C85 123.0(8) . . ?
C89 C90 H90 118.5 . . ?
C2 C1 H1 118.1 . . ?
N1 C1 H1 118.1 . . ?
N1 C1 C2 123.9(6) . . ?
C1 C2 H2 120.4 . . ?
C3 C2 C1 119.3(7) . . ?
C3 C2 H2 120.4 . . ?
C2 C3 H3 120.3 . . ?
C2 C3 C4 119.4(7) . . ?
C4 C3 H3 120.3 . . ?
C3 C4 C5 118.5(6) . . ?
C9 C4 C3 122.9(7) . . ?
C9 C4 C5 118.6(7) . . ?
C6 C5 C4 118.9(6) . . ?
N1 C5 C4 121.3(6) . . ?
N1 C5 C6 119.8(6) . . ?
C5 C6 P1 116.3(5) . . ?
C7 C6 C5 121.3(6) . . ?
C7 C6 P1 122.4(5) . . ?
C6 C7 H7 119.6 . . ?
C6 C7 C8 120.9(7) . . ?
C8 C7 H7 119.6 . . ?
C7 C8 C10 120.3(8) . . ?
C9 C8 C7 118.0(7) . . ?
C9 C8 C10 121.6(7) . . ?
C4 C9 H9 118.9 . . ?
C8 C9 C4 122.2(7) . . ?
C8 C9 H9 118.9 . . ?
C8 C10 H10A 109.5 . . ?
C8 C10 H10B 109.5 . . ?
C8 C10 H10C 109.5 . . ?
H10A C10 H10B 109.5 . . ?
H10A C10 H10C 109.5 . . ?
H10B C10 H10C 109.5 . . ?
C12 C11 P1 121.8(6) . . ?
C16 C11 C12 117.3(7) . . ?
C16 C11 P1 120.9(6) . . ?
C11 C12 H12 119.8 . . ?
C13 C12 C11 120.4(8) . . ?
C13 C12 H12 119.8 . . ?
C12 C13 H13 119.6 . . ?
C12 C13 C14 120.8(8) . . ?
C14 C13 H13 119.6 . . ?
C13 C14 H14 120.2 . . ?
C15 C14 C13 119.5(8) . . ?
C15 C14 H14 120.2 . . ?
C14 C15 H15 120.2 . . ?
C16 C15 C14 119.7(8) . . ?
C16 C15 H15 120.2 . . ?
C11 C16 H16 118.8 . . ?
C15 C16 C11 122.3(7) . . ?
C15 C16 H16 118.8 . . ?
C18 C17 C22 118.1(6) . . ?
C18 C17 P1 117.8(5) . . ?
C22 C17 P1 124.1(5) . . ?
C17 C18 H18 120.4 . . ?
C19 C18 C17 119.2(7) . . ?
C19 C18 H18 120.4 . . ?
C18 C19 H19 118.9 . . ?
C20 C19 C18 122.2(8) . . ?
C20 C19 H19 118.9 . . ?
C19 C20 H20 120.3 . . ?
C19 C20 C21 119.4(7) . . ?
C21 C20 H20 120.3 . . ?
C20 C21 H21 119.8 . . ?
C22 C21 C20 120.5(7) . . ?
C22 C21 H21 119.8 . . ?
C17 C22 H22 119.7 . . ?
C21 C22 C17 120.6(7) . . ?
C21 C22 H22 119.7 . . ?
C24 C23 H23 117.7 . . ?
N2 C23 H23 117.7 . . ?
N2 C23 C24 124.6(6) . . ?
C23 C24 H24 120.0 . . ?
C25 C24 C23 120.0(7) . . ?
C25 C24 H24 120.0 . . ?
C24 C25 H25 120.9 . . ?
C24 C25 C26 118.3(6) . . ?
C26 C25 H25 120.9 . . ?
C25 C26 C27 118.8(6) . . ?
C25 C26 C31 122.7(6) . . ?
C27 C26 C31 118.5(6) . . ?
C28 C27 C26 118.5(6) . . ?
N2 C27 C26 121.7(6) . . ?
N2 C27 C28 119.8(5) . . ?
C27 C28 P2 116.7(4) . . ?
C29 C28 C27 118.4(6) . . ?
C29 C28 P2 124.9(5) . . ?
C28 C29 H29 117.5 . . ?
C30 C29 C28 125.0(6) . . ?
C30 C29 H29 117.5 . . ?
C29 C30 C31 117.8(6) . . ?
C29 C30 C32 122.3(7) . . ?
C31 C30 C32 119.8(7) . . ?
C26 C31 H31 119.2 . . ?
C30 C31 C26 121.6(7) . . ?
C30 C31 H31 119.2 . . ?
C30 C32 H32A 109.5 . . ?
C30 C32 H32B 109.5 . . ?
C30 C32 H32C 109.5 . . ?
H32A C32 H32B 109.5 . . ?
H32A C32 H32C 109.5 . . ?
H32B C32 H32C 109.5 . . ?
C34 C33 C38 117.9(7) . . ?
C34 C33 P2 124.3(6) . . ?
C38 C33 P2 117.8(5) . . ?
C33 C34 H34 119.6 . . ?
C33 C34 C35 120.8(8) . . ?
C35 C34 H34 119.6 . . ?
C34 C35 H35 120.0 . . ?
C36 C35 C34 120.0(8) . . ?
C36 C35 H35 120.0 . . ?
C35 C36 H36 120.6 . . ?
C35 C36 C37 118.8(8) . . ?
C37 C36 H36 120.6 . . ?
C36 C37 H37 119.6 . . ?
C38 C37 C36 120.8(8) . . ?
C38 C37 H37 119.6 . . ?
C33 C38 H38 119.2 . . ?
C37 C38 C33 121.7(8) . . ?
C37 C38 H38 119.2 . . ?
C40 C39 C44 117.8(6) . . ?
C40 C39 P2 121.4(5) . . ?
C44 C39 P2 120.7(5) . . ?
C39 C40 H40 119.8 . . ?
C41 C40 C39 120.5(6) . . ?
C41 C40 H40 119.8 . . ?
C40 C41 H41 119.4 . . ?
C42 C41 C40 121.3(7) . . ?
C42 C41 H41 119.4 . . ?
C41 C42 H42 120.3 . . ?
C41 C42 C43 119.5(6) . . ?
C43 C42 H42 120.3 . . ?
C42 C43 H43 120.0 . . ?
C44 C43 C42 120.0(7) . . ?
C44 C43 H43 120.0 . . ?
C39 C44 H44 119.5 . . ?
C43 C44 C39 121.0(6) . . ?
C43 C44 H44 119.5 . . ?
C46 C45 H45 117.8 . . ?
N3 C45 H45 117.8 . . ?
N3 C45 C46 124.3(6) . . ?
C45 C46 H46 120.3 . . ?
C47 C46 C45 119.4(6) . . ?
C47 C46 H46 120.3 . . ?
C46 C47 H47 120.8 . . ?
C46 C47 C48 118.5(6) . . ?
C48 C47 H47 120.8 . . ?
C47 C48 C49 119.2(6) . . ?
C47 C48 C53 122.1(6) . . ?
C49 C48 C53 118.7(7) . . ?
C50 C49 C48 118.8(6) . . ?
N3 C49 C48 121.5(6) . . ?
N3 C49 C50 119.5(6) . . ?
C49 C50 P3 114.1(5) . . ?
C51 C50 C49 121.1(6) . . ?
C51 C50 P3 124.7(6) . . ?
C50 C51 H51 120.1 . . ?
C50 C51 C52 119.7(7) . . ?
C52 C51 H51 120.1 . . ?
C51 C52 C54 118.9(7) . . ?
C53 C52 C51 120.1(7) . . ?
C53 C52 C54 121.0(6) . . ?
C48 C53 H53 119.4 . . ?
C52 C53 C48 121.2(7) . . ?
C52 C53 H53 119.4 . . ?
C52 C54 H54A 109.5 . . ?
C52 C54 H54B 109.5 . . ?
C52 C54 H54C 109.5 . . ?
H54A C54 H54B 109.5 . . ?
H54A C54 H54C 109.5 . . ?
H54B C54 H54C 109.5 . . ?
C56 C55 C60 117.7(7) . . ?
C56 C55 P3 119.4(5) . . ?
C60 C55 P3 122.9(6) . . ?
C55 C56 H56 118.9 . . ?
C57 C56 C55 122.2(7) . . ?
C57 C56 H56 118.9 . . ?
C56 C57 H57 119.4 . . ?
C56 C57 C58 121.2(8) . . ?
C58 C57 H57 119.4 . . ?
C57 C58 H58 121.1 . . ?
C59 C58 C57 117.7(8) . . ?
C59 C58 H58 121.1 . . ?
C58 C59 H59 118.7 . . ?
C58 C59 C60 122.6(8) . . ?
C60 C59 H59 118.7 . . ?
C55 C60 H60 120.7 . . ?
C59 C60 C55 118.6(7) . . ?
C59 C60 H60 120.7 . . ?
C62 C61 C66 119.2(7) . . ?
C62 C61 P3 120.7(6) . . ?
C66 C61 P3 120.1(5) . . ?
C61 C62 H62 119.4 . . ?
C63 C62 C61 121.2(7) . . ?
C63 C62 H62 119.4 . . ?
C62 C63 H63 120.0 . . ?
C62 C63 C64 120.1(8) . . ?
C64 C63 H63 120.0 . . ?
C63 C64 H64 120.4 . . ?
C65 C64 C63 119.2(7) . . ?
C65 C64 H64 120.4 . . ?
C64 C65 H65 120.1 . . ?
C64 C65 C66 119.8(8) . . ?
C66 C65 H65 120.1 . . ?
C61 C66 C65 120.4(7) . . ?
C61 C66 H66 119.8 . . ?
C65 C66 H66 119.8 . . ?
N1 Fe1 P1 83.97(15) . . ?
N1 Fe1 P2 84.25(14) . . ?
N1 Fe1 P3 173.35(15) . . ?
N2 Fe1 N1 89.0(2) . . ?
N2 Fe1 P1 171.39(16) . . ?
N2 Fe1 P2 84.81(15) . . ?
N2 Fe1 P3 87.93(15) . . ?
N3 Fe1 N1 90.6(2) . . ?
N3 Fe1 N2 89.0(2) . . ?
N3 Fe1 P1 86.17(15) . . ?
N3 Fe1 P2 172.02(16) . . ?
N3 Fe1 P3 83.45(15) . . ?
P1 Fe1 P2 99.32(6) . . ?
P3 Fe1 P1 98.58(7) . . ?
P3 Fe1 P2 101.32(7) . . ?
C1 N1 C5 117.5(5) . . ?
C1 N1 Fe1 123.2(4) . . ?
C5 N1 Fe1 119.2(4) . . ?
C23 N2 C27 116.6(5) . . ?
C23 N2 Fe1 123.9(4) . . ?
C27 N2 Fe1 119.6(4) . . ?
C45 N3 C49 116.9(5) . . ?
C45 N3 Fe1 122.9(4) . . ?
C49 N3 Fe1 120.1(4) . . ?
C6 P1 Fe1 99.3(2) . . ?
C11 P1 C6 103.8(3) . . ?
C11 P1 C17 100.1(3) . . ?
C11 P1 Fe1 131.8(2) . . ?
C17 P1 C6 102.9(3) . . ?
C17 P1 Fe1 115.1(2) . . ?
C28 P2 C33 99.8(3) . . ?
C28 P2 C39 104.7(3) . . ?
C28 P2 Fe1 99.1(2) . . ?
C33 P2 Fe1 129.9(2) . . ?
C39 P2 C33 102.2(3) . . ?
C39 P2 Fe1 117.0(2) . . ?
C50 P3 C61 101.7(3) . . ?
C50 P3 Fe1 100.2(2) . . ?
C55 P3 C50 104.7(3) . . ?
C55 P3 C61 99.7(3) . . ?
C55 P3 Fe1 121.5(2) . . ?
C61 P3 Fe1 125.7(2) . . ?

loop_
_geom_bond_atom_site_label_1
_geom_bond_atom_site_label_2
_geom_bond_distance
_geom_bond_site_symmetry_2
_geom_bond_publ_flag
B1 C91 1.662(11) . ?
B1 C97 1.658(10) . ?
B1 C103 1.657(10) . ?
B1 C109 1.641(10) . ?
C91 C92 1.379(11) . ?
C91 C96 1.386(10) . ?
C92 H92 0.9500 . ?
C92 C93 1.391(11) . ?
C93 H93 0.9500 . ?
C93 C94 1.404(11) . ?
C94 H94 0.9500 . ?
C94 C95 1.362(12) . ?
C95 H95 0.9500 . ?
C95 C96 1.362(11) . ?
C96 H96 0.9500 . ?
C97 C98 1.389(10) . ?
C97 C102 1.388(10) . ?
C98 H98 0.9500 . ?
C98 C99 1.383(11) . ?
C99 H99 0.9500 . ?
C99 C100 1.403(11) . ?
C100 H100 0.9500 . ?
C100 C101 1.372(11) . ?
C101 H101 0.9500 . ?
C101 C102 1.384(10) . ?
C102 H102 0.9500 . ?
C103 C104 1.387(10) . ?
C103 C108 1.397(10) . ?
C104 H104 0.9500 . ?
C104 C105 1.385(11) . ?
C105 H105 0.9500 . ?
C105 C106 1.391(12) . ?
C106 H106 0.9500 . ?
C106 C107 1.368(12) . ?
C107 H107 0.9500 . ?
C107 C108 1.369(11) . ?
C108 H108 0.9500 . ?
C109 C110 1.403(11) . ?
C109 C114 1.398(11) . ?
C110 H110 0.9500 . ?
C110 C111 1.367(11) . ?
C111 H111 0.9500 . ?
C111 C112 1.353(13) . ?
C112 H112 0.9500 . ?
C112 C113 1.357(14) . ?
C113 H113 0.9500 . ?
C113 C114 1.427(11) . ?
C114 H114 0.9500 . ?
B2 C67 1.651(10) . ?
B2 C73 1.633(10) . ?
B2 C79 1.650(11) . ?
B2 C85 1.637(11) . ?
C67 C68 1.408(10) . ?
C67 C72 1.371(10) . ?
C68 H68 0.9500 . ?
C68 C69 1.387(10) . ?
C69 H69 0.9500 . ?
C69 C70 1.359(12) . ?
C70 H70 0.9500 . ?
C70 C71 1.411(12) . ?
C71 H71 0.9500 . ?
C71 C72 1.382(10) . ?
C72 H72 0.9500 . ?
C73 C74 1.405(10) . ?
C73 C78 1.403(10) . ?
C74 H74 0.9500 . ?
C74 C75 1.388(10) . ?
C75 H75 0.9500 . ?
C75 C76 1.379(11) . ?
C76 H76 0.9500 . ?
C76 C77 1.398(11) . ?
C77 H77 0.9500 . ?
C77 C78 1.372(10) . ?
C78 H78 0.9500 . ?
C79 C80 1.386(10) . ?
C79 C84 1.387(10) . ?
C80 H80 0.9500 . ?
C80 C81 1.405(11) . ?
C81 H81 0.9500 . ?
C81 C82 1.354(11) . ?
C82 H82 0.9500 . ?
C82 C83 1.376(12) . ?
C83 H83 0.9500 . ?
C83 C84 1.387(11) . ?
C84 H84 0.9500 . ?
C85 C86 1.394(11) . ?
C85 C90 1.408(10) . ?
C86 H86 0.9500 . ?
C86 C87 1.397(12) . ?
C87 H87 0.9500 . ?
C87 C88 1.389(15) . ?
C88 H88 0.9500 . ?
C88 C89 1.413(15) . ?
C89 H89 0.9500 . ?
C89 C90 1.351(12) . ?
C90 H90 0.9500 . ?
C1 H1 0.9500 . ?
C1 C2 1.418(9) . ?
C1 N1 1.320(8) . ?
C2 H2 0.9500 . ?
C2 C3 1.356(10) . ?
C3 H3 0.9500 . ?
C3 C4 1.400(11) . ?
C4 C5 1.431(9) . ?
C4 C9 1.399(10) . ?
C5 C6 1.386(9) . ?
C5 N1 1.382(8) . ?
C6 C7 1.378(9) . ?
C6 P1 1.823(7) . ?
C7 H7 0.9500 . ?
C7 C8 1.413(10) . ?
C8 C9 1.384(11) . ?
C8 C10 1.512(11) . ?
C9 H9 0.9500 . ?
C10 H10A 0.9800 . ?
C10 H10B 0.9800 . ?
C10 H10C 0.9800 . ?
C11 C12 1.401(11) . ?
C11 C16 1.399(10) . ?
C11 P1 1.821(7) . ?
C12 H12 0.9500 . ?
C12 C13 1.378(12) . ?
C13 H13 0.9500 . ?
C13 C14 1.392(13) . ?
C14 H14 0.9500 . ?
C14 C15 1.376(12) . ?
C15 H15 0.9500 . ?
C15 C16 1.369(11) . ?
C16 H16 0.9500 . ?
C17 C18 1.398(10) . ?
C17 C22 1.424(10) . ?
C17 P1 1.822(6) . ?
C18 H18 0.9500 . ?
C18 C19 1.370(10) . ?
C19 H19 0.9500 . ?
C19 C20 1.369(11) . ?
C20 H20 0.9500 . ?
C20 C21 1.374(11) . ?
C21 H21 0.9500 . ?
C21 C22 1.360(10) . ?
C22 H22 0.9500 . ?
C23 H23 0.9500 . ?
C23 C24 1.403(10) . ?
C23 N2 1.321(8) . ?
C24 H24 0.9500 . ?
C24 C25 1.355(10) . ?
C25 H25 0.9500 . ?
C25 C26 1.409(10) . ?
C26 C27 1.426(9) . ?
C26 C31 1.427(9) . ?
C27 C28 1.409(9) . ?
C27 N2 1.384(8) . ?
C28 C29 1.388(8) . ?
C28 P2 1.825(6) . ?
C29 H29 0.9500 . ?
C29 C30 1.339(10) . ?
C30 C31 1.375(10) . ?
C30 C32 1.505(9) . ?
C31 H31 0.9500 . ?
C32 H32A 0.9800 . ?
C32 H32B 0.9800 . ?
C32 H32C 0.9800 . ?
C33 C34 1.392(10) . ?
C33 C38 1.405(10) . ?
C33 P2 1.849(7) . ?
C34 H34 0.9500 . ?
C34 C35 1.397(12) . ?
C35 H35 0.9500 . ?
C35 C36 1.381(13) . ?
C36 H36 0.9500 . ?
C36 C37 1.415(13) . ?
C37 H37 0.9500 . ?
C37 C38 1.337(11) . ?
C38 H38 0.9500 . ?
C39 C40 1.406(9) . ?
C39 C44 1.409(10) . ?
C39 P2 1.831(6) . ?
C40 H40 0.9500 . ?
C40 C41 1.381(10) . ?
C41 H41 0.9500 . ?
C41 C42 1.375(11) . ?
C42 H42 0.9500 . ?
C42 C43 1.394(10) . ?
C43 H43 0.9500 . ?
C43 C44 1.388(9) . ?
C44 H44 0.9500 . ?
C45 H45 0.9500 . ?
C45 C46 1.420(9) . ?
C45 N3 1.322(8) . ?
C46 H46 0.9500 . ?
C46 C47 1.355(10) . ?
C47 H47 0.9500 . ?
C47 C48 1.411(10) . ?
C48 C49 1.418(9) . ?
C48 C53 1.425(10) . ?
C49 C50 1.407(10) . ?
C49 N3 1.385(8) . ?
C50 C51 1.381(10) . ?
C50 P3 1.821(7) . ?
C51 H51 0.9500 . ?
C51 C52 1.417(10) . ?
C52 C53 1.355(10) . ?
C52 C54 1.519(9) . ?
C53 H53 0.9500 . ?
C54 H54A 0.9800 . ?
C54 H54B 0.9800 . ?
C54 H54C 0.9800 . ?
C55 C56 1.385(10) . ?
C55 C60 1.400(10) . ?
C55 P3 1.810(7) . ?
C56 H56 0.9500 . ?
C56 C57 1.332(11) . ?
C57 H57 0.9500 . ?
C57 C58 1.383(11) . ?
C58 H58 0.9500 . ?
C58 C59 1.357(12) . ?
C59 H59 0.9500 . ?
C59 C60 1.386(11) . ?
C60 H60 0.9500 . ?
C61 C62 1.373(10) . ?
C61 C66 1.383(10) . ?
C61 P3 1.858(7) . ?
C62 H62 0.9500 . ?
C62 C63 1.367(10) . ?
C63 H63 0.9500 . ?
C63 C64 1.392(12) . ?
C64 H64 0.9500 . ?
C64 C65 1.387(12) . ?
C65 H65 0.9500 . ?
C65 C66 1.387(10) . ?
C66 H66 0.9500 . ?
Fe1 N1 2.065(5) . ?
Fe1 N2 2.063(5) . ?
Fe1 N3 2.054(5) . ?
Fe1 P1 2.2837(19) . ?
Fe1 P2 2.3014(18) . ?
Fe1 P3 2.2808(18) . ?

loop_
_geom_torsion_atom_site_label_1
_geom_torsion_atom_site_label_2
_geom_torsion_atom_site_label_3
_geom_torsion_atom_site_label_4
_geom_torsion
_geom_torsion_site_symmetry_1
_geom_torsion_site_symmetry_2
_geom_torsion_site_symmetry_3
_geom_torsion_site_symmetry_4
_geom_torsion_publ_flag
B1 C91 C92 C93 -177.2(7) . . . . ?
B1 C91 C96 C95 178.3(7) . . . . ?
B1 C97 C98 C99 -179.1(7) . . . . ?
B1 C97 C102 C101 178.9(7) . . . . ?
B1 C103 C104 C105 -176.5(7) . . . . ?
B1 C103 C108 C107 177.7(7) . . . . ?
B1 C109 C110 C111 177.4(7) . . . . ?
B1 C109 C114 C113 -178.6(7) . . . . ?
C91 B1 C97 C98 -34.8(9) . . . . ?
C91 B1 C97 C102 146.6(7) . . . . ?
C91 B1 C103 C104 125.8(7) . . . . ?
C91 B1 C103 C108 -51.6(9) . . . . ?
C91 B1 C109 C110 123.9(7) . . . . ?
C91 B1 C109 C114 -57.6(9) . . . . ?
C91 C92 C93 C94 0.2(11) . . . . ?
C92 C91 C96 C95 2.9(11) . . . . ?
C92 C93 C94 C95 0.8(11) . . . . ?
C93 C94 C95 C96 0.1(11) . . . . ?
C94 C95 C96 C91 -2.1(12) . . . . ?
C96 C91 C92 C93 -1.9(11) . . . . ?
C97 B1 C91 C92 -118.6(8) . . . . ?
C97 B1 C91 C96 66.4(8) . . . . ?
C97 B1 C103 C104 3.0(10) . . . . ?
C97 B1 C103 C108 -174.4(6) . . . . ?
C97 B1 C109 C110 -110.3(8) . . . . ?
C97 B1 C109 C114 68.1(8) . . . . ?
C97 C98 C99 C100 -0.3(13) . . . . ?
C98 C97 C102 C101 0.2(11) . . . . ?
C98 C99 C100 C101 1.2(12) . . . . ?
C99 C100 C101 C102 -1.4(12) . . . . ?
C100 C101 C102 C97 0.7(12) . . . . ?
C102 C97 C98 C99 -0.4(11) . . . . ?
C103 B1 C91 C92 122.2(7) . . . . ?
C103 B1 C91 C96 -52.7(9) . . . . ?
C103 B1 C97 C98 82.1(8) . . . . ?
C103 B1 C97 C102 -96.5(7) . . . . ?
C103 B1 C109 C110 8.3(10) . . . . ?
C103 B1 C109 C114 -173.2(6) . . . . ?
C103 C104 C105 C106 -0.9(13) . . . . ?
C104 C103 C108 C107 0.1(11) . . . . ?
C104 C105 C106 C107 -0.3(13) . . . . ?
C105 C106 C107 C108 1.4(13) . . . . ?
C106 C107 C108 C103 -1.3(13) . . . . ?
C108 C103 C104 C105 1.0(11) . . . . ?
C109 B1 C91 C92 3.3(10) . . . . ?
C109 B1 C91 C96 -171.6(6) . . . . ?
C109 B1 C97 C98 -158.4(7) . . . . ?
C109 B1 C97 C102 23.0(9) . . . . ?
C109 B1 C103 C104 -115.0(8) . . . . ?
C109 B1 C103 C108 67.6(8) . . . . ?
C109 C110 C111 C112 2.5(13) . . . . ?
C110 C109 C114 C113 0.0(11) . . . . ?
C110 C111 C112 C113 -2.6(13) . . . . ?
C111 C112 C113 C114 1.5(13) . . . . ?
C112 C113 C114 C109 -0.2(12) . . . . ?
C114 C109 C110 C111 -1.1(11) . . . . ?
B2 C67 C68 C69 -178.7(7) . . . . ?
B2 C67 C72 C71 179.7(7) . . . . ?
B2 C73 C74 C75 177.5(7) . . . . ?
B2 C73 C78 C77 -177.5(7) . . . . ?
B2 C79 C80 C81 -178.9(8) . . . . ?
B2 C79 C84 C83 178.6(8) . . . . ?
B2 C85 C86 C87 174.5(8) . . . . ?
B2 C85 C90 C89 -175.7(7) . . . . ?
C67 B2 C73 C74 25.2(10) . . . . ?
C67 B2 C73 C78 -159.6(6) . . . . ?
C67 B2 C79 C80 -30.9(10) . . . . ?
C67 B2 C79 C84 154.1(7) . . . . ?
C67 B2 C85 C86 -93.8(8) . . . . ?
C67 B2 C85 C90 80.3(8) . . . . ?
C67 C68 C69 C70 0.9(13) . . . . ?
C68 C67 C72 C71 4.8(11) . . . . ?
C68 C69 C70 C71 1.6(12) . . . . ?
C69 C70 C71 C72 -0.9(12) . . . . ?
C70 C71 C72 C67 -2.5(12) . . . . ?
C72 C67 C68 C69 -3.9(11) . . . . ?
C73 B2 C67 C68 -143.6(7) . . . . ?
C73 B2 C67 C72 41.9(9) . . . . ?
C73 B2 C79 C80 90.3(8) . . . . ?
C73 B2 C79 C84 -84.7(8) . . . . ?
C73 B2 C85 C86 146.7(7) . . . . ?
C73 B2 C85 C90 -39.1(9) . . . . ?
C73 C74 C75 C76 -1.1(12) . . . . ?
C74 C73 C78 C77 -1.8(11) . . . . ?
C74 C75 C76 C77 -0.2(12) . . . . ?
C75 C76 C77 C78 0.4(12) . . . . ?
C76 C77 C78 C73 0.7(12) . . . . ?
C78 C73 C74 C75 2.0(11) . . . . ?
C79 B2 C67 C68 -25.4(10) . . . . ?
C79 B2 C67 C72 160.1(7) . . . . ?
C79 B2 C73 C74 -97.8(8) . . . . ?
C79 B2 C73 C78 77.3(8) . . . . ?
C79 B2 C85 C86 29.8(9) . . . . ?
C79 B2 C85 C90 -156.0(6) . . . . ?
C79 C80 C81 C82 2.1(14) . . . . ?
C80 C79 C84 C83 3.1(12) . . . . ?
C80 C81 C82 C83 -0.2(14) . . . . ?
C81 C82 C83 C84 -0.2(14) . . . . ?
C82 C83 C84 C79 -1.5(14) . . . . ?
C84 C79 C80 C81 -3.5(12) . . . . ?
C85 B2 C67 C68 97.2(8) . . . . ?
C85 B2 C67 C72 -77.3(8) . . . . ?
C85 B2 C73 C74 141.3(7) . . . . ?
C85 B2 C73 C78 -43.5(9) . . . . ?
C85 B2 C79 C80 -149.8(7) . . . . ?
C85 B2 C79 C84 35.2(10) . . . . ?
C85 C86 C87 C88 0.1(14) . . . . ?
C86 C85 C90 C89 -1.0(11) . . . . ?
C86 C87 C88 C89 0.7(14) . . . . ?
C87 C88 C89 C90 -1.7(14) . . . . ?
C88 C89 C90 C85 1.9(13) . . . . ?
C90 C85 C86 C87 0.0(11) . . . . ?
C1 C2 C3 C4 4.1(10) . . . . ?
C2 C1 N1 C5 -2.6(9) . . . . ?
C2 C1 N1 Fe1 173.9(5) . . . . ?
C2 C3 C4 C5 -2.8(10) . . . . ?
C2 C3 C4 C9 176.8(7) . . . . ?
C3 C4 C5 C6 178.1(6) . . . . ?
C3 C4 C5 N1 -1.2(10) . . . . ?
C3 C4 C9 C8 179.9(8) . . . . ?
C4 C5 C6 C7 3.4(10) . . . . ?
C4 C5 C6 P1 -177.3(5) . . . . ?
C4 C5 N1 C1 3.8(9) . . . . ?
C4 C5 N1 Fe1 -172.9(5) . . . . ?
C5 C4 C9 C8 -0.5(12) . . . . ?
C5 C6 C7 C8 -3.1(11) . . . . ?
C5 C6 P1 C11 -146.4(5) . . . . ?
C5 C6 P1 C17 109.6(5) . . . . ?
C5 C6 P1 Fe1 -8.9(5) . . . . ?
C6 C5 N1 C1 -175.5(6) . . . . ?
C6 C5 N1 Fe1 7.9(8) . . . . ?
C6 C7 C8 C9 0.9(11) . . . . ?
C6 C7 C8 C10 -175.1(8) . . . . ?
C7 C6 P1 C11 33.0(6) . . . . ?
C7 C6 P1 C17 -71.0(6) . . . . ?
C7 C6 P1 Fe1 170.4(5) . . . . ?
C7 C8 C9 C4 0.8(12) . . . . ?
C9 C4 C5 C6 -1.6(10) . . . . ?
C9 C4 C5 N1 179.1(6) . . . . ?
C10 C8 C9 C4 176.8(8) . . . . ?
C11 C12 C13 C14 -1.3(15) . . . . ?
C12 C11 C16 C15 1.0(11) . . . . ?
C12 C11 P1 C6 -94.8(7) . . . . ?
C12 C11 P1 C17 11.4(7) . . . . ?
C12 C11 P1 Fe1 148.9(6) . . . . ?
C12 C13 C14 C15 1.6(15) . . . . ?
C13 C14 C15 C16 -0.7(13) . . . . ?
C14 C15 C16 C11 -0.6(12) . . . . ?
C16 C11 C12 C13 0.0(12) . . . . ?
C16 C11 P1 C6 83.7(6) . . . . ?
C16 C11 P1 C17 -170.1(6) . . . . ?
C16 C11 P1 Fe1 -32.6(7) . . . . ?
C17 C18 C19 C20 1.2(12) . . . . ?
C18 C17 C22 C21 -1.3(11) . . . . ?
C18 C17 P1 C6 179.6(6) . . . . ?
C18 C17 P1 C11 72.7(6) . . . . ?
C18 C17 P1 Fe1 -73.5(6) . . . . ?
C18 C19 C20 C21 -2.6(13) . . . . ?
C19 C20 C21 C22 1.9(13) . . . . ?
C20 C21 C22 C17 0.0(12) . . . . ?
C22 C17 C18 C19 0.8(11) . . . . ?
C22 C17 P1 C6 -1.4(6) . . . . ?
C22 C17 P1 C11 -108.3(6) . . . . ?
C22 C17 P1 Fe1 105.5(5) . . . . ?
C23 C24 C25 C26 -0.5(11) . . . . ?
C24 C23 N2 C27 -1.1(9) . . . . ?
C24 C23 N2 Fe1 -179.9(5) . . . . ?
C24 C25 C26 C27 -0.8(10) . . . . ?
C24 C25 C26 C31 -179.6(7) . . . . ?
C25 C26 C27 C28 -179.5(6) . . . . ?
C25 C26 C27 N2 1.2(9) . . . . ?
C25 C26 C31 C30 176.6(7) . . . . ?
C26 C27 C28 C29 1.6(9) . . . . ?
C26 C27 C28 P2 -176.7(5) . . . . ?
C26 C27 N2 C23 -0.3(8) . . . . ?
C26 C27 N2 Fe1 178.6(4) . . . . ?
C27 C26 C31 C30 -2.2(10) . . . . ?
C27 C28 C29 C30 0.4(10) . . . . ?
C27 C28 P2 C33 -136.3(5) . . . . ?
C27 C28 P2 C39 118.2(5) . . . . ?
C27 C28 P2 Fe1 -2.9(5) . . . . ?
C28 C27 N2 C23 -179.6(6) . . . . ?
C28 C27 N2 Fe1 -0.7(7) . . . . ?
C28 C29 C30 C31 -3.3(10) . . . . ?
C28 C29 C30 C32 176.3(7) . . . . ?
C29 C28 P2 C33 45.6(6) . . . . ?
C29 C28 P2 C39 -59.9(6) . . . . ?
C29 C28 P2 Fe1 179.0(5) . . . . ?
C29 C30 C31 C26 4.1(10) . . . . ?
C31 C26 C27 C28 -0.7(9) . . . . ?
C31 C26 C27 N2 -179.9(6) . . . . ?
C32 C30 C31 C26 -175.5(6) . . . . ?
C33 C34 C35 C36 -0.7(14) . . . . ?
C34 C33 C38 C37 -0.7(12) . . . . ?
C34 C33 P2 C28 -130.0(6) . . . . ?
C34 C33 P2 C39 -22.6(7) . . . . ?
C34 C33 P2 Fe1 119.3(6) . . . . ?
C34 C35 C36 C37 0.6(15) . . . . ?
C35 C36 C37 C38 -0.5(15) . . . . ?
C36 C37 C38 C33 0.6(14) . . . . ?
C38 C33 C34 C35 0.7(12) . . . . ?
C38 C33 P2 C28 50.6(6) . . . . ?
C38 C33 P2 C39 158.1(6) . . . . ?
C38 C33 P2 Fe1 -60.1(7) . . . . ?
C39 C40 C41 C42 -1.6(11) . . . . ?
C40 C39 C44 C43 -1.2(10) . . . . ?
C40 C39 P2 C28 173.1(5) . . . . ?
C40 C39 P2 C33 69.4(6) . . . . ?
C40 C39 P2 Fe1 -78.5(6) . . . . ?
C40 C41 C42 C43 0.9(12) . . . . ?
C41 C42 C43 C44 -0.4(12) . . . . ?
C42 C43 C44 C39 0.5(11) . . . . ?
C44 C39 C40 C41 1.7(10) . . . . ?
C44 C39 P2 C28 -10.4(6) . . . . ?
C44 C39 P2 C33 -114.1(6) . . . . ?
C44 C39 P2 Fe1 98.0(5) . . . . ?
C45 C46 C47 C48 3.8(11) . . . . ?
C46 C45 N3 C49 -3.0(10) . . . . ?
C46 C45 N3 Fe1 179.9(5) . . . . ?
C46 C47 C48 C49 -6.0(11) . . . . ?
C46 C47 C48 C53 171.5(7) . . . . ?
C47 C48 C49 C50 179.5(7) . . . . ?
C47 C48 C49 N3 3.9(11) . . . . ?
C47 C48 C53 C52 -173.9(7) . . . . ?
C48 C49 C50 C51 -5.2(11) . . . . ?
C48 C49 C50 P3 170.4(5) . . . . ?
C48 C49 N3 C45 0.6(9) . . . . ?
C48 C49 N3 Fe1 177.8(5) . . . . ?
C49 C48 C53 C52 3.6(11) . . . . ?
C49 C50 C51 C52 3.2(11) . . . . ?
C49 C50 P3 C55 -109.7(6) . . . . ?
C49 C50 P3 C61 146.8(5) . . . . ?
C49 C50 P3 Fe1 16.9(6) . . . . ?
C50 C49 N3 C45 -175.0(6) . . . . ?
C50 C49 N3 Fe1 2.1(8) . . . . ?
C50 C51 C52 C53 2.4(11) . . . . ?
C50 C51 C52 C54 -178.1(7) . . . . ?
C51 C50 P3 C55 65.7(7) . . . . ?
C51 C50 P3 C61 -37.8(7) . . . . ?
C51 C50 P3 Fe1 -167.7(6) . . . . ?
C51 C52 C53 C48 -5.8(11) . . . . ?
C53 C48 C49 C50 1.9(10) . . . . ?
C53 C48 C49 N3 -173.7(6) . . . . ?
C54 C52 C53 C48 174.8(7) . . . . ?
C55 C56 C57 C58 1.3(13) . . . . ?
C56 C55 C60 C59 0.8(11) . . . . ?
C56 C55 P3 C50 165.0(6) . . . . ?
C56 C55 P3 C61 -90.1(6) . . . . ?
C56 C55 P3 Fe1 53.0(6) . . . . ?
C56 C57 C58 C59 -2.2(13) . . . . ?
C57 C58 C59 C60 2.4(13) . . . . ?
C58 C59 C60 C55 -1.8(13) . . . . ?
C60 C55 C56 C57 -0.6(11) . . . . ?
C60 C55 P3 C50 -16.6(7) . . . . ?
C60 C55 P3 C61 88.3(7) . . . . ?
C60 C55 P3 Fe1 -128.6(6) . . . . ?
C61 C62 C63 C64 1.4(13) . . . . ?
C62 C61 C66 C65 1.2(11) . . . . ?
C62 C61 P3 C50 -53.9(6) . . . . ?
C62 C61 P3 C55 -161.2(6) . . . . ?
C62 C61 P3 Fe1 57.9(6) . . . . ?
C62 C63 C64 C65 -2.1(13) . . . . ?
C63 C64 C65 C66 2.3(12) . . . . ?
C64 C65 C66 C61 -1.9(11) . . . . ?
C66 C61 C62 C63 -1.0(11) . . . . ?
C66 C61 P3 C50 125.7(6) . . . . ?
C66 C61 P3 C55 18.4(6) . . . . ?
C66 C61 P3 Fe1 -122.5(5) . . . . ?
N1 C1 C2 C3 -1.4(10) . . . . ?
N1 C5 C6 C7 -177.4(6) . . . . ?
N1 C5 C6 P1 2.0(8) . . . . ?
N2 C23 C24 C25 1.5(11) . . . . ?
N2 C27 C28 C29 -179.2(6) . . . . ?
N2 C27 C28 P2 2.6(8) . . . . ?
N3 C45 C46 C47 0.8(11) . . . . ?
N3 C49 C50 C51 170.5(7) . . . . ?
N3 C49 C50 P3 -13.9(9) . . . . ?
P1 C6 C7 C8 177.6(6) . . . . ?
P1 C11 C12 C13 178.6(7) . . . . ?
P1 C11 C16 C15 -177.6(6) . . . . ?
P1 C17 C18 C19 179.8(6) . . . . ?
P1 C17 C22 C21 179.7(6) . . . . ?
P2 C28 C29 C30 178.5(5) . . . . ?
P2 C33 C34 C35 -178.6(7) . . . . ?
P2 C33 C38 C37 178.7(7) . . . . ?
P2 C39 C40 C41 178.3(6) . . . . ?
P2 C39 C44 C43 -177.8(6) . . . . ?
P3 C50 C51 C52 -172.0(6) . . . . ?
P3 C55 C56 C57 177.9(6) . . . . ?
P3 C55 C60 C59 -177.6(6) . . . . ?
P3 C61 C62 C63 178.6(6) . . . . ?
P3 C61 C66 C65 -178.4(6) . . . . ?

loop_
_platon_squeeze_void_nr
_platon_squeeze_void_average_x
_platon_squeeze_void_average_y
_platon_squeeze_void_average_z
_platon_squeeze_void_volume
_platon_squeeze_void_count_electrons
_platon_squeeze_void_content
1 0.500 0.500 -0.000 737 220 ' '
2 0.500 1.000 0.500 737 220 ' '
